data_7202671
loop_
_publ_author_name
'Neve, Francesco'
'Crispini, Alessandra'

_publ_section_title
;
 Competitive interactions in carboxy-functionalized pyridinium salts:
 crossover from O--H&#x22EF;O to O--H&#x22EF;X--M contacts
;
_journal_issue 8
_journal_name_full CrystEngComm
_journal_page_first 698
_journal_paper_doi 10.1039/b618696c
_journal_volume 9
_journal_year 2007
_chemical_formula_moiety 'C22 H32 Br4 N2 O4 Pd'
_chemical_formula_sum 'C22 H32 Br4 N2 O4 Pd'
_chemical_formula_weight 814.54
_space_group_IT_number 14
_symmetry_cell_setting monoclinic
_symmetry_space_group_name_Hall '-P 2ybc'
_symmetry_space_group_name_H-M 'P 1 21/c 1'
_atom_sites_solution_primary direct
_atom_sites_solution_secondary difmap
_audit_creation_method SHELXL-97
_cell_angle_alpha 90.00
_cell_angle_beta 93.983(2)
_cell_angle_gamma 90.00
_cell_formula_units_Z 2
_cell_length_a 8.6677(7)
_cell_length_b 13.1873(11)
_cell_length_c 12.1442(10)
_cell_measurement_reflns_used 6656
_cell_measurement_temperature 100
_cell_measurement_theta_max 31.27
_cell_measurement_theta_min 2.82
_cell_volume 1384.8(2)
_computing_cell_refinement 'Bruker SMART'
_computing_data_collection 'Bruker SMART'
_computing_data_reduction 'Bruker SAINT'
_computing_molecular_graphics 'Bruker SHELXTL'
_computing_publication_material 'Bruker SHELXTL'
_computing_structure_refinement 'Bruker SHELXTL'
_computing_structure_solution 'Bruker SHELXTL'
_diffrn_ambient_temperature 100
_diffrn_measured_fraction_theta_full 0.999
_diffrn_measured_fraction_theta_max 0.999
_diffrn_measurement_device_type 'CCD area detector'
_diffrn_measurement_method 'phi and omega scans'
_diffrn_radiation_monochromator graphite
_diffrn_radiation_source 'sealed tube'
_diffrn_radiation_type MoK\a
_diffrn_radiation_wavelength 0.71073
_diffrn_reflns_av_R_equivalents 0.0242
_diffrn_reflns_av_sigmaI/netI 0.0224
_diffrn_reflns_limit_h_max 11
_diffrn_reflns_limit_h_min -11
_diffrn_reflns_limit_k_max 17
_diffrn_reflns_limit_k_min -15
_diffrn_reflns_limit_l_max 16
_diffrn_reflns_limit_l_min -16
_diffrn_reflns_number 12375
_diffrn_reflns_theta_full 28.28
_diffrn_reflns_theta_max 28.28
_diffrn_reflns_theta_min 2.28
_exptl_absorpt_coefficient_mu 6.471
_exptl_absorpt_correction_type sphere
_exptl_absorpt_process_details SADABS
_exptl_crystal_colour red
_exptl_crystal_density_diffrn 1.953
_exptl_crystal_density_method 'not measured'
_exptl_crystal_description prismatic
_exptl_crystal_F_000 792
_exptl_crystal_size_max 0.56
_exptl_crystal_size_mid 0.16
_exptl_crystal_size_min 0.12
_refine_diff_density_max 0.562
_refine_diff_density_min -0.822
_refine_diff_density_rms 0.098
_refine_ls_extinction_method none
_refine_ls_goodness_of_fit_ref 1.051
_refine_ls_hydrogen_treatment constr
_refine_ls_matrix_type full
_refine_ls_number_parameters 163
_refine_ls_number_reflns 3425
_refine_ls_number_restraints 0
_refine_ls_restrained_S_all 1.051
_refine_ls_R_factor_all 0.0251
_refine_ls_R_factor_gt 0.0211
_refine_ls_shift/su_max 0.008
_refine_ls_shift/su_mean 0.001
_refine_ls_structure_factor_coef Fsqd
_refine_ls_weighting_details 'calc w=1/[\s^2^(Fo^2^)+(0.0208P)^2^+1.1332P] where P=(Fo^2^+2Fc^2^)/3'
_refine_ls_weighting_scheme calc
_refine_ls_wR_factor_gt 0.0491
_refine_ls_wR_factor_ref 0.0509
_reflns_number_gt 3066
_reflns_number_total 3425
_reflns_threshold_expression >2sigma(I)
_cod_data_source_file b618696c.txt
_cod_data_source_block (1)
_cod_depositor_comments
;
The following automatic conversions were performed:
'_symmetry_cell_setting' value 'Monoclinic' changed to 'monoclinic'
according to '/home/saulius/struct/CIF-dictionaries/cif_core.dic'
dictionary named 'cif_core.dic' version 2.4.1 from 2010-06-29.

Automatic conversion script
Id: cif_fix_enum 1527 2010-12-29 10:47:43Z saulius 
;
_cod_original_sg_symbol_H-M 'P2(1)/c '
_cod_database_code 7202671

loop_
_symmetry_equiv_pos_as_xyz
'x, y, z'
'-x, y+1/2, -z+1/2'
'-x, -y, -z'
'x, -y-1/2, z-1/2'

loop_
_atom_site_label
_atom_site_type_symbol
_atom_site_fract_x
_atom_site_fract_y
_atom_site_fract_z
_atom_site_U_iso_or_equiv
_atom_site_adp_type
_atom_site_occupancy
_atom_site_symmetry_multiplicity
_atom_site_calc_flag
_atom_site_refinement_flags
_atom_site_disorder_assembly
_atom_site_disorder_group
Pd Pd 0.0000 0.5000 0.5000 0.00835(5) Uani 1 2 d S . .
Br2 Br -0.01044(2) 0.314550(15) 0.508058(18) 0.02058(6) Uani 1 1 d . . .
Br1 Br 0.28158(2) 0.491484(15) 0.512080(16) 0.01621(6) Uani 1 1 d . . .
N1 N 0.3757(2) 0.1963(2) 0.73183(16) 0.0441(7) Uani 1 1 d . . .
C1 C 0.4003(3) 0.2595(2) 0.64792(18) 0.0326(6) Uani 1 1 d . . .
H1 H 0.3176 0.2807 0.6006 0.039 Uiso 1 1 calc R . .
C2 C 0.5473(2) 0.29279(19) 0.63204(18) 0.0251(5) Uani 1 1 d . . .
H2 H 0.5646 0.3363 0.5739 0.030 Uiso 1 1 calc R A .
C3 C 0.6697(2) 0.26090(18) 0.70345(18) 0.0234(5) Uani 1 1 d . . .
H3 H 0.7698 0.2825 0.6933 0.028 Uiso 1 1 calc R . .
C4 C 0.6417(2) 0.1968(2) 0.78970(19) 0.0302(5) Uani 1 1 d . . .
H4 H 0.7225 0.1757 0.8388 0.036 Uiso 1 1 calc R A .
C5 C 0.4936(3) 0.1647(3) 0.8023(2) 0.0440(8) Uani 1 1 d . . .
H5 H 0.4741 0.1208 0.8596 0.053 Uiso 1 1 calc R . .
O1 O -0.3026(4) 0.0114(2) 0.5507(3) 0.0208(6) Uani 0.50 1 d P A 1
O2 O -0.4218(4) -0.1307(3) 0.6005(3) 0.0296(8) Uani 0.50 1 d P A 1
H2A H -0.4872 -0.1124 0.5526 0.044 Uiso 0.50 1 calc PR A 1
C6 C 0.2090(4) 0.1824(3) 0.7516(3) 0.0151(7) Uiso 0.50 1 d P A 1
H6A H 0.1451 0.2354 0.7168 0.018 Uiso 0.50 1 calc PR A 1
H6B H 0.1926 0.1798 0.8298 0.018 Uiso 0.50 1 calc PR A 1
C7 C 0.1803(4) 0.0812(3) 0.6964(3) 0.0153(8) Uiso 0.50 1 d P A 1
H7A H 0.2474 0.0306 0.7327 0.018 Uiso 0.50 1 calc PR A 1
H7B H 0.2055 0.0856 0.6200 0.018 Uiso 0.50 1 calc PR A 1
C8 C 0.0113(4) 0.0479(3) 0.7010(3) 0.0140(7) Uiso 0.50 1 d P A 1
H8A H -0.0176 0.0514 0.7766 0.017 Uiso 0.50 1 calc PR A 1
H8B H -0.0549 0.0940 0.6571 0.017 Uiso 0.50 1 calc PR A 1
C9 C -0.0131(5) -0.0598(3) 0.6578(3) 0.0179(8) Uiso 0.50 1 d P A 1
H9A H 0.0671 -0.1028 0.6924 0.021 Uiso 0.50 1 calc PR A 1
H9B H -0.0005 -0.0598 0.5790 0.021 Uiso 0.50 1 calc PR A 1
C10 C -0.1698(5) -0.1062(3) 0.6774(3) 0.0185(8) Uiso 0.50 1 d P A 1
H10A H -0.1633 -0.1790 0.6673 0.022 Uiso 0.50 1 calc PR A 1
H10B H -0.1916 -0.0940 0.7535 0.022 Uiso 0.50 1 calc PR A 1
C11 C -0.3026(4) -0.0667(3) 0.6039(3) 0.0137(7) Uiso 0.50 1 d P A 1
O1A O -0.3669(3) 0.0717(2) 0.5536(3) 0.0221(6) Uani 0.50 1 d P A 2
O2A O -0.4693(4) -0.0795(3) 0.5886(3) 0.0291(8) Uani 0.50 1 d P A 2
H2AA H -0.5248 -0.0694 0.5322 0.044 Uiso 0.50 1 calc PR A 2
C6A C 0.2257(4) 0.1301(3) 0.7368(3) 0.0124(7) Uiso 0.50 1 d P A 2
H6AA H 0.2076 0.1199 0.8139 0.015 Uiso 0.50 1 calc PR A 2
H6AB H 0.1395 0.1694 0.7044 0.015 Uiso 0.50 1 calc PR A 2
C7A C 0.2210(5) 0.0261(3) 0.6809(3) 0.0166(8) Uiso 0.50 1 d P A 2
H7AA H 0.2302 0.0351 0.6023 0.020 Uiso 0.50 1 calc PR A 2
H7AB H 0.3092 -0.0134 0.7098 0.020 Uiso 0.50 1 calc PR A 2
C8A C 0.0734(5) -0.0329(3) 0.6980(3) 0.0177(8) Uiso 0.50 1 d P A 2
H8AA H 0.0792 -0.0983 0.6618 0.021 Uiso 0.50 1 calc PR A 2
H8AB H 0.0676 -0.0453 0.7764 0.021 Uiso 0.50 1 calc PR A 2
C9A C -0.0741(4) 0.0205(3) 0.6541(3) 0.0154(7) Uiso 0.50 1 d P A 2
H9AA H -0.0647 0.0404 0.5780 0.018 Uiso 0.50 1 calc PR A 2
H9AB H -0.0890 0.0814 0.6970 0.018 Uiso 0.50 1 calc PR A 2
C10A C -0.2142(5) -0.0497(3) 0.6610(3) 0.0182(8) Uiso 0.50 1 d P A 2
H10C H -0.1883 -0.1163 0.6339 0.022 Uiso 0.50 1 calc PR A 2
H10D H -0.2369 -0.0568 0.7377 0.022 Uiso 0.50 1 calc PR A 2
C11A C -0.3558(5) -0.0113(3) 0.5958(4) 0.0157(8) Uiso 0.50 1 d P A 2

loop_
_atom_site_aniso_label
_atom_site_aniso_U_11
_atom_site_aniso_U_22
_atom_site_aniso_U_33
_atom_site_aniso_U_23
_atom_site_aniso_U_13
_atom_site_aniso_U_12
Pd 0.00761(9) 0.00871(10) 0.00865(9) 0.00044(7) 0.00006(6) -0.00051(6)
Br2 0.01791(10) 0.00964(10) 0.03265(12) 0.00161(8) -0.00931(8) -0.00084(7)
Br1 0.00869(9) 0.02239(11) 0.01750(10) -0.00024(8) 0.00043(7) 0.00025(7)
N1 0.0132(9) 0.098(2) 0.0197(9) 0.0278(11) -0.0048(7) -0.0146(10)
C1 0.0162(10) 0.0632(18) 0.0179(10) 0.0157(11) -0.0015(8) 0.0029(11)
C2 0.0209(10) 0.0337(13) 0.0210(10) 0.0098(9) 0.0039(8) 0.0010(9)
C3 0.0136(9) 0.0294(12) 0.0275(11) 0.0047(9) 0.0039(8) -0.0032(8)
C4 0.0158(10) 0.0446(15) 0.0290(12) 0.0140(11) -0.0070(8) -0.0065(10)
C5 0.0212(11) 0.085(2) 0.0237(12) 0.0325(14) -0.0103(9) -0.0197(13)
O1 0.0207(16) 0.0195(17) 0.0215(16) 0.0040(13) -0.0039(13) -0.0073(13)
O2 0.0222(17) 0.026(2) 0.039(2) 0.0162(17) -0.0127(15) -0.0098(15)
O1A 0.0182(15) 0.0172(16) 0.0298(17) -0.0013(13) -0.0060(12) -0.0024(13)
O2A 0.0196(17) 0.031(2) 0.035(2) 0.0150(17) -0.0099(15) -0.0127(15)

loop_
_atom_type_symbol
_atom_type_description
_atom_type_scat_dispersion_real
_atom_type_scat_dispersion_imag
_atom_type_scat_source
C C 0.0033 0.0016 'International Tables Vol C Tables 4.2.6.8 and 6.1.1.4'
H H 0.0000 0.0000 'International Tables Vol C Tables 4.2.6.8 and 6.1.1.4'
N N 0.0061 0.0033 'International Tables Vol C Tables 4.2.6.8 and 6.1.1.4'
O O 0.0106 0.0060 'International Tables Vol C Tables 4.2.6.8 and 6.1.1.4'
Br Br -0.2901 2.4595 'International Tables Vol C Tables 4.2.6.8 and 6.1.1.4'
Pd Pd -0.9988 1.0072 'International Tables Vol C Tables 4.2.6.8 and 6.1.1.4'

loop_
_geom_angle_atom_site_label_1
_geom_angle_atom_site_label_2
_geom_angle_atom_site_label_3
_geom_angle
_geom_angle_site_symmetry_1
_geom_angle_site_symmetry_3
_geom_angle_publ_flag
Br1 Pd Br1 180.0 3_566 . ?
Br1 Pd Br2 89.496(7) 3_566 3_566 ?
Br1 Pd Br2 90.504(7) . 3_566 ?
Br1 Pd Br2 90.505(7) 3_566 . ?
Br1 Pd Br2 89.495(6) . . ?
Br2 Pd Br2 180.0 3_566 . ?
C1 N1 C5 121.21(19) . . ?
C1 N1 C6 113.8(2) . . ?
C5 N1 C6 123.9(2) . . ?
C1 N1 C6A 123.3(2) . . ?
C5 N1 C6A 113.3(2) . . ?
C6 N1 C6A 27.43(18) . . ?
N1 C1 C2 120.1(2) . . ?
C1 C2 C3 119.4(2) . . ?
C4 C3 C2 119.50(19) . . ?
C5 C4 C3 119.3(2) . . ?
N1 C5 C4 120.4(2) . . ?
N1 C6 C7 99.7(3) . . ?
C6 C7 C8 111.5(3) . . ?
C9 C8 C7 111.4(3) . . ?
C8 C9 C10 115.1(3) . . ?
C11 C10 C9 115.0(3) . . ?
O1 C11 O2 123.2(4) . . ?
O1 C11 C10 125.6(4) . . ?
O2 C11 C10 111.1(4) . . ?
C7A C6A N1 118.5(3) . . ?
C8A C7A C6A 113.2(3) . . ?
C9A C8A C7A 114.1(4) . . ?
C8A C9A C10A 110.5(3) . . ?
C11A C10A C9A 112.9(4) . . ?
O1A C11A O2A 123.1(4) . . ?
O1A C11A C10A 124.5(4) . . ?
O2A C11A C10A 112.4(4) . . ?

loop_
_geom_bond_atom_site_label_1
_geom_bond_atom_site_label_2
_geom_bond_distance
_geom_bond_site_symmetry_2
_geom_bond_publ_flag
Pd Br1 2.4375(3) 3_566 ?
Pd Br1 2.4375(3) . ?
Pd Br2 2.4495(3) 3_566 ?
Pd Br2 2.4495(3) . ?
N1 C1 1.345(3) . ?
N1 C5 1.353(3) . ?
N1 C6 1.492(4) . ?
N1 C6A 1.571(4) . ?
C1 C2 1.374(3) . ?
C2 C3 1.388(3) . ?
C3 C4 1.380(3) . ?
C4 C5 1.370(3) . ?
O1 C11 1.215(5) . ?
O2 C11 1.332(5) . ?
C6 C7 1.507(5) . ?
C7 C8 1.533(5) . ?
C8 C9 1.524(6) . ?
C9 C10 1.524(6) . ?
C10 C11 1.500(5) . ?
O1A C11A 1.209(5) . ?
O2A C11A 1.331(5) . ?
C6A C7A 1.530(6) . ?
C7A C8A 1.524(6) . ?
C8A C9A 1.523(5) . ?
C9A C10A 1.533(6) . ?
C10A C11A 1.502(6) . ?

loop_
_geom_hbond_atom_site_label_D
_geom_hbond_atom_site_label_H
_geom_hbond_atom_site_label_A
_geom_hbond_distance_DH
_geom_hbond_distance_HA
_geom_hbond_distance_DA
_geom_hbond_angle_DHA
_geom_hbond_site_symmetry_A
O2 H2A O1 0.82 2.52 3.308(5) 161.6 3_456

loop_
_geom_torsion_atom_site_label_1
_geom_torsion_atom_site_label_2
_geom_torsion_atom_site_label_3
_geom_torsion_atom_site_label_4
_geom_torsion
_geom_torsion_site_symmetry_1
_geom_torsion_site_symmetry_2
_geom_torsion_site_symmetry_3
_geom_torsion_site_symmetry_4
_geom_torsion_publ_flag
C5 N1 C1 C2 0.3(5) . . . . ?
C6 N1 C1 C2 169.0(3) . . . . ?
C6A N1 C1 C2 -161.5(3) . . . . ?
N1 C1 C2 C3 -0.2(4) . . . . ?
C1 C2 C3 C4 -0.4(4) . . . . ?
C2 C3 C4 C5 0.9(4) . . . . ?
C1 N1 C5 C4 0.2(5) . . . . ?
C6 N1 C5 C4 -167.3(3) . . . . ?
C6A N1 C5 C4 163.7(3) . . . . ?
C3 C4 C5 N1 -0.8(5) . . . . ?
C1 N1 C6 C7 101.1(3) . . . . ?
C5 N1 C6 C7 -90.5(4) . . . . ?
C6A N1 C6 C7 -15.7(4) . . . . ?
N1 C6 C7 C8 -178.3(3) . . . . ?
C6 C7 C8 C9 -173.1(3) . . . . ?
C7 C8 C9 C10 169.8(3) . . . . ?
C8 C9 C10 C11 74.8(4) . . . . ?
C9 C10 C11 O1 -17.6(6) . . . . ?
C9 C10 C11 O2 160.2(4) . . . . ?
C1 N1 C6A C7A 86.7(4) . . . . ?
C5 N1 C6A C7A -76.4(4) . . . . ?
C6 N1 C6A C7A 164.3(6) . . . . ?
N1 C6A C7A C8A 176.3(3) . . . . ?
C6A C7A C8A C9A 59.6(5) . . . . ?
C7A C8A C9A C10A 172.6(3) . . . . ?
C8A C9A C10A C11A -166.7(3) . . . . ?
C9A C10A C11A O1A -9.0(6) . . . . ?
C9A C10A C11A O2A 170.5(4) . . . . ?
